data_1539796
loop_
_publ_author_name
'Dikareva, L.M.'
'Zefirov, Yu.V.'
'Baranovskii, I.B.'
'Zhilyaev, A.N.'
'Porai-Koshits, M.A.'

_publ_section_title
;
 The molecular structures of binuclear rhodium(II) complexes with
 different numbers of bridging sulphato-groups
;
_journal_name_full 'Zhurnal Neorganicheskoi Khimii'
_journal_page_first 118
_journal_page_last 125
_journal_volume 32
_journal_year 1987
_chemical_formula_sum 'H12 Na4 O22 Rh2 S4'
_chemical_name_systematic 'Na4 (Rh2 (S O4)4 (H2 O)2) (H2 O)4'
_space_group_IT_number 4
_symmetry_space_group_name_Hall 'P 2yb'
_symmetry_space_group_name_H-M 'P 1 21 1'
_cell_angle_alpha 90
_cell_angle_beta 102.29
_cell_angle_gamma 90
_cell_formula_units_Z 1
_cell_length_a 10.123
_cell_length_b 7.503
_cell_length_c 12.651
_cell_volume 938.859
_citation_journal_id_ASTM ZNOKAQ
_cod_data_source_file Dikareva_ZNOKAQ_1987_327.cif
_cod_data_source_block H12Na4O22Rh2S4
_cod_database_code 1539796

loop_
_symmetry_equiv_pos_as_xyz
x,y,z
-x,y+1/2,-z

loop_
_atom_site_label
_atom_site_type_symbol
_atom_site_fract_x
_atom_site_fract_y
_atom_site_fract_z
_atom_site_occupancy
_atom_site_U_iso_or_equiv
O8 O-2 0.2374 0.016 0.0701 1 0.0
Rh1 Rh+2 0.0477 0.0942 0.0777 1 0.0
O4 O-2 0.0328 -0.1169 0.1779 1 0.0
O10 O-2 0.2957 0.0512 -0.1042 1 0.0
Na1 Na+1 0.2601 0.0148 0.5331 1 0.0
Na2 Na+1 0.4601 0.1684 -0.1845 1 0.0
O9 O-2 0.8559 0.1817 0.0839 1 0.0
O11 O-2 0.3745 -0.2028 0.0079 1 0.0
O1 O-2 0.1343 0.2721 0.224 1 0.0
S1 S+6 -0.01861 0.30495 -0.13662 1 0.0
O6 O-2 0.5547 0.0915 0.299 1 0.0
O3 O-2 0.6329 0.5375 0.1764 1 0.0
O2 O-2 0.4025 0.3415 0.0792 1 0.0
S2 S+6 0.2672 -0.0764 -0.0275 1 0.0
O7 O-2 -0.1533 0.3821 -0.139 1 0.0
O5 O-2 0.0608 0.3024 -0.0218 1 0.0
